data_7002150
loop_
_publ_author_name
'Sarma, Rupam'
'Kalita, Dipjyoti'
'Baruah, Jubaraj B.'

_publ_section_title
;
 Solvent induced reactivity of 3,5-dimethylpyrazole towards zinc (II)
 carboxylates
;
_journal_issue 36
_journal_name_full 'Dalton Transactions'
_journal_page_first 7428
_journal_page_last 7436
_journal_paper_doi 10.1039/b905534g
_journal_year 2009
_chemical_formula_sum 'C28 H38 N4 O6 Zn'
_chemical_formula_weight 591.99
_chemical_name_systematic
;
?
;
_space_group_IT_number 4
_symmetry_cell_setting monoclinic
_symmetry_space_group_name_Hall 'P 2yb'
_symmetry_space_group_name_H-M 'P 1 21 1'
_atom_sites_solution_hydrogens geom
_atom_sites_solution_primary direct
_atom_sites_solution_secondary difmap
_audit_creation_method SHELXL-97
_cell_angle_alpha 90.00
_cell_angle_beta 95.686(2)
_cell_angle_gamma 90.00
_cell_formula_units_Z 2
_cell_length_a 8.1158(3)
_cell_length_b 8.3981(3)
_cell_length_c 22.7637(8)
_cell_measurement_reflns_used 5628
_cell_measurement_temperature 296(2)
_cell_measurement_theta_max 21.57
_cell_measurement_theta_min 2.52
_cell_volume 1543.88(10)
_computing_cell_refinement 'Bruker SMART'
_computing_data_collection 'Bruker SMART'
_computing_data_reduction 'Bruker SAINT'
_computing_molecular_graphics 'Bruker SHELXTL'
_computing_publication_material 'Bruker SHELXTL'
_computing_structure_refinement 'SHELXL-97 (Sheldrick, 1997)'
_computing_structure_solution 'SHELXS-97 (Sheldrick, 1990)'
_diffrn_ambient_temperature 296(2)
_diffrn_measured_fraction_theta_full 0.998
_diffrn_measured_fraction_theta_max 0.998
_diffrn_measurement_device_type 'CCD area detector'
_diffrn_measurement_method 'phi and omega scans'
_diffrn_radiation_monochromator graphite
_diffrn_radiation_source 'fine-focus sealed tube'
_diffrn_radiation_type MoK\a
_diffrn_radiation_wavelength 0.71073
_diffrn_reflns_av_R_equivalents 0.0300
_diffrn_reflns_av_sigmaI/netI 0.0436
_diffrn_reflns_limit_h_max 9
_diffrn_reflns_limit_h_min -9
_diffrn_reflns_limit_k_max 10
_diffrn_reflns_limit_k_min -9
_diffrn_reflns_limit_l_max 27
_diffrn_reflns_limit_l_min -27
_diffrn_reflns_number 16951
_diffrn_reflns_theta_full 25.50
_diffrn_reflns_theta_max 25.50
_diffrn_reflns_theta_min 0.90
_exptl_absorpt_coefficient_mu 0.839
_exptl_absorpt_correction_type none
_exptl_crystal_colour colorless
_exptl_crystal_density_diffrn 1.273
_exptl_crystal_density_method 'not measured'
_exptl_crystal_description block
_exptl_crystal_F_000 624
_exptl_crystal_size_max 0.24
_exptl_crystal_size_mid 0.19
_exptl_crystal_size_min 0.14
_refine_diff_density_max 0.280
_refine_diff_density_min -0.215
_refine_diff_density_rms 0.043
_refine_ls_abs_structure_details 'Flack H D (1983), Acta Cryst. A39, 876-881'
_refine_ls_abs_structure_Flack -0.002(12)
_refine_ls_extinction_method none
_refine_ls_goodness_of_fit_ref 1.049
_refine_ls_hydrogen_treatment mixed
_refine_ls_matrix_type full
_refine_ls_number_parameters 367
_refine_ls_number_reflns 5176
_refine_ls_number_restraints 1
_refine_ls_restrained_S_all 1.049
_refine_ls_R_factor_all 0.0469
_refine_ls_R_factor_gt 0.0354
_refine_ls_shift/su_max 0.034
_refine_ls_shift/su_mean 0.001
_refine_ls_structure_factor_coef Fsqd
_refine_ls_weighting_details 'calc w=1/[\s^2^(Fo^2^)+(0.0521P)^2^+0.0000P] where P=(Fo^2^+2Fc^2^)/3'
_refine_ls_weighting_scheme calc
_refine_ls_wR_factor_gt 0.0821
_refine_ls_wR_factor_ref 0.0957
_reflns_number_gt 4330
_reflns_number_total 5176
_reflns_threshold_expression >2sigma(I)
_cod_data_source_file b905534g.txt
_cod_data_source_block znptadmp_0m
_cod_depositor_comments
;
The following automatic conversions were performed:
'_symmetry_cell_setting' value 'Monoclinic' changed to 'monoclinic'
according to '/home/saulius/struct/CIF-dictionaries/cif_core.dic'
dictionary named 'cif_core.dic' version 2.4.1 from 2010-06-29.

Automatic conversion script
Id: cif_fix_enum 1527 2010-12-29 10:47:43Z saulius 
;
_cod_original_sg_symbol_H-M 'P2(1) '
_cod_database_code 7002150

loop_
_symmetry_equiv_pos_as_xyz
'x, y, z'
'-x, y+1/2, -z'

loop_
_atom_site_label
_atom_site_type_symbol
_atom_site_fract_x
_atom_site_fract_y
_atom_site_fract_z
_atom_site_U_iso_or_equiv
_atom_site_adp_type
_atom_site_occupancy
_atom_site_symmetry_multiplicity
_atom_site_calc_flag
_atom_site_refinement_flags
_atom_site_disorder_assembly
_atom_site_disorder_group
C1 C 0.2315(5) 0.4217(5) 0.62902(16) 0.0571(9) Uani 1 1 d . . .
C2 C 0.1461(4) 0.2630(4) 0.62292(15) 0.0520(8) Uani 1 1 d . . .
C3 C 0.1556(4) 0.1546(6) 0.66885(14) 0.0643(9) Uani 1 1 d . . .
H3 H 0.2132 0.1810 0.7049 0.077 Uiso 1 1 calc R . .
C4 C 0.0808(6) 0.0085(5) 0.66174(19) 0.0713(11) Uani 1 1 d . . .
H4 H 0.0907 -0.0631 0.6930 0.086 Uiso 1 1 calc R . .
C5 C -0.0092(5) -0.0357(5) 0.6092(2) 0.0685(11) Uani 1 1 d . . .
C6 C -0.0193(6) 0.0756(5) 0.56345(18) 0.0646(11) Uani 1 1 d . . .
H6 H -0.0792 0.0509 0.5276 0.078 Uiso 1 1 calc R . .
C7 C 0.0576(5) 0.2210(5) 0.57037(17) 0.0579(10) Uani 1 1 d . . .
H7 H 0.0498 0.2925 0.5390 0.069 Uiso 1 1 calc R . .
C8 C -0.0855(7) -0.1997(5) 0.6024(2) 0.0958(15) Uani 1 1 d . . .
H8A H -0.1144 -0.2363 0.6400 0.144 Uiso 1 1 calc R . .
H8B H -0.0073 -0.2720 0.5879 0.144 Uiso 1 1 calc R . .
H8C H -0.1832 -0.1951 0.5750 0.144 Uiso 1 1 calc R . .
C9 C 0.3208(5) 0.7693(5) 0.82395(15) 0.0562(9) Uani 1 1 d . . .
C10 C 0.1871(5) 0.8392(4) 0.85741(14) 0.0532(9) Uani 1 1 d . . .
C11 C 0.2201(6) 0.8838(6) 0.91556(17) 0.0750(12) Uani 1 1 d . . .
H11 H 0.3270 0.8731 0.9340 0.090 Uiso 1 1 calc R . .
C12 C 0.0981(6) 0.9436(6) 0.94670(18) 0.0801(13) Uani 1 1 d . . .
H12 H 0.1251 0.9742 0.9857 0.096 Uiso 1 1 calc R . .
C13 C -0.0619(5) 0.9600(5) 0.92248(17) 0.0700(11) Uani 1 1 d . . .
C14 C -0.0944(6) 0.9190(7) 0.8638(2) 0.0872(15) Uani 1 1 d . . .
H14 H -0.2009 0.9325 0.8453 0.105 Uiso 1 1 calc R . .
C15 C 0.0277(6) 0.8585(6) 0.83195(17) 0.0769(13) Uani 1 1 d . . .
H15 H 0.0015 0.8303 0.7926 0.092 Uiso 1 1 calc R . .
C16 C -0.1957(6) 1.0207(7) 0.9580(2) 0.1069(18) Uani 1 1 d . . .
H16A H -0.1976 0.9579 0.9932 0.160 Uiso 1 1 calc R . .
H16B H -0.3010 1.0131 0.9349 0.160 Uiso 1 1 calc R . .
H16C H -0.1738 1.1299 0.9686 0.160 Uiso 1 1 calc R . .
C17 C 0.3838(6) 0.9277(6) 0.49922(16) 0.0805(13) Uani 1 1 d . . .
H17A H 0.3455 0.8257 0.4845 0.121 Uiso 1 1 calc R . .
H17B H 0.4775 0.9600 0.4794 0.121 Uiso 1 1 calc R . .
H17C H 0.2967 1.0047 0.4920 0.121 Uiso 1 1 calc R . .
C18 C 0.4337(5) 0.9163(5) 0.56455(15) 0.0583(9) Uani 1 1 d . . .
C19 C 0.5207(5) 1.0186(5) 0.60297(16) 0.0664(10) Uani 1 1 d . . .
H19 H 0.5639 1.1172 0.5939 0.080 Uiso 1 1 calc R . .
C20 C 0.5318(5) 0.9466(5) 0.65807(15) 0.0607(10) Uani 1 1 d . . .
C21 C 0.6129(7) 1.0036(6) 0.71645(17) 0.0914(15) Uani 1 1 d . . .
H21A H 0.5832 0.9344 0.7472 0.137 Uiso 1 1 calc R . .
H21B H 0.5765 1.1099 0.7237 0.137 Uiso 1 1 calc R . .
H21C H 0.7310 1.0030 0.7157 0.137 Uiso 1 1 calc R . .
N1 N 0.4559(4) 0.8062(4) 0.65394(11) 0.0527(7) Uani 1 1 d . . .
N2 N 0.3982(4) 0.7884(4) 0.59615(11) 0.0540(7) Uani 1 1 d . . .
H2 H 0.3458 0.7060 0.5818 0.065 Uiso 1 1 calc R . .
N3 N 0.6367(4) 0.5498(4) 0.74690(12) 0.0537(7) Uani 1 1 d . . .
O1 O 0.2925(4) 0.4568(4) 0.68040(11) 0.0760(8) Uani 1 1 d . . .
O2 O 0.2389(4) 0.5072(3) 0.58450(12) 0.0795(9) Uani 1 1 d . . .
O3 O 0.2796(3) 0.7346(4) 0.76992(10) 0.0686(7) Uani 1 1 d . . .
O4 O 0.4614(4) 0.7499(4) 0.84950(11) 0.0794(8) Uani 1 1 d . . .
Zn1 Zn 0.41634(4) 0.63959(5) 0.714064(13) 0.05279(13) Uani 1 1 d . . .
C23 C 0.7459(5) 0.4608(4) 0.72217(16) 0.0575(9) Uani 1 1 d . . .
C25 C 0.8319(5) 0.4777(5) 0.81774(17) 0.0669(10) Uani 1 1 d . . .
C24 C 0.8710(5) 0.4140(6) 0.76500(18) 0.0733(11) Uani 1 1 d . . .
H24 H 0.9628 0.3519 0.7592 0.088 Uiso 1 1 calc R . .
C22 C 0.7260(6) 0.4261(6) 0.65753(16) 0.0755(12) Uani 1 1 d . . .
H22A H 0.6111 0.4084 0.6449 0.113 Uiso 1 1 calc R . .
H22B H 0.7885 0.3328 0.6498 0.113 Uiso 1 1 calc R . .
H22C H 0.7655 0.5150 0.6364 0.113 Uiso 1 1 calc R . .
N4 N 0.6909(4) 0.5576(4) 0.80490(12) 0.0594(8) Uani 1 1 d . . .
H4A H 0.6403 0.6082 0.8306 0.071 Uiso 1 1 calc R . .
C26 C 0.9147(6) 0.4684(8) 0.8794(2) 0.0947(16) Uani 1 1 d . . .
H26A H 0.8387 0.5021 0.9066 0.142 Uiso 1 1 calc R . .
H26B H 1.0101 0.5366 0.8830 0.142 Uiso 1 1 calc R . .
H26C H 0.9483 0.3607 0.8880 0.142 Uiso 1 1 calc R . .
O5 O 0.5682(6) 0.6030(5) 0.95901(16) 0.1044(14) Uani 1 1 d . . .
H5A H 0.555(8) 0.655(9) 0.984(3) 0.125 Uiso 1 1 d . . .
H5B H 0.534(8) 0.678(9) 0.931(3) 0.16(3) Uiso 1 1 d . . .
C28 C 0.3896(18) 0.2886(15) 0.8924(5) 0.283(10) Uani 1 1 d . . .
H28A H 0.2929 0.2302 0.9022 0.339 Uiso 1 1 calc R . .
H28B H 0.3520 0.3981 0.8890 0.339 Uiso 1 1 calc R . .
C27 C 0.3855(16) 0.2578(14) 0.8441(4) 0.234(6) Uani 1 1 d . . .
H27A H 0.4407 0.3394 0.8239 0.351 Uiso 1 1 calc R . .
H27B H 0.2723 0.2502 0.8275 0.351 Uiso 1 1 calc R . .
H27C H 0.4400 0.1577 0.8397 0.351 Uiso 1 1 calc R . .
O6 O 0.4691(7) 0.2945(5) 0.94295(16) 0.1257(14) Uani 1 1 d . . .
H6A H 0.4884 0.3877 0.9520 0.189 Uiso 1 1 calc R . .

loop_
_atom_site_aniso_label
_atom_site_aniso_U_11
_atom_site_aniso_U_22
_atom_site_aniso_U_33
_atom_site_aniso_U_23
_atom_site_aniso_U_13
_atom_site_aniso_U_12
C1 0.055(2) 0.065(2) 0.050(2) -0.0113(18) -0.0002(17) 0.0019(18)
C2 0.050(2) 0.056(2) 0.051(2) -0.0022(16) 0.0051(16) 0.0053(17)
C3 0.065(2) 0.079(3) 0.0482(17) 0.000(2) 0.0016(15) 0.002(3)
C4 0.082(3) 0.070(3) 0.064(3) 0.017(2) 0.016(2) 0.006(2)
C5 0.076(3) 0.054(2) 0.079(3) -0.0029(19) 0.022(2) 0.002(2)
C6 0.074(3) 0.059(2) 0.059(2) -0.0073(18) 0.002(2) -0.004(2)
C7 0.072(3) 0.051(2) 0.049(2) 0.0021(16) -0.0043(19) -0.003(2)
C8 0.110(4) 0.057(3) 0.124(4) -0.004(3) 0.029(3) -0.008(3)
C9 0.062(3) 0.065(2) 0.042(2) 0.0047(16) 0.0093(18) -0.0041(19)
C10 0.056(2) 0.063(2) 0.0407(18) 0.0024(14) 0.0053(16) 0.0006(17)
C11 0.069(3) 0.104(3) 0.051(2) -0.009(2) 0.003(2) 0.009(2)
C12 0.079(3) 0.115(4) 0.048(2) -0.017(2) 0.013(2) 0.006(3)
C13 0.068(3) 0.085(3) 0.059(2) -0.001(2) 0.016(2) 0.007(2)
C14 0.065(3) 0.127(4) 0.068(3) -0.009(3) -0.002(2) 0.021(3)
C15 0.074(3) 0.112(4) 0.044(2) -0.011(2) 0.005(2) 0.006(3)
C16 0.086(4) 0.138(5) 0.102(4) -0.019(3) 0.035(3) 0.018(3)
C17 0.111(4) 0.082(3) 0.048(2) 0.012(2) 0.004(2) -0.004(3)
C18 0.067(3) 0.058(2) 0.050(2) 0.0059(16) 0.0082(18) 0.0019(18)
C19 0.083(3) 0.056(2) 0.060(2) 0.0052(17) 0.010(2) -0.012(2)
C20 0.075(3) 0.061(2) 0.045(2) -0.0019(16) 0.0001(18) -0.008(2)
C21 0.120(4) 0.089(3) 0.061(3) -0.001(2) -0.010(3) -0.036(3)
N1 0.0607(19) 0.0593(19) 0.0379(15) 0.0026(12) 0.0039(13) 0.0020(15)
N2 0.066(2) 0.0556(18) 0.0396(15) -0.0005(13) 0.0026(14) -0.0029(14)
N3 0.061(2) 0.0576(18) 0.0423(15) -0.0021(13) 0.0031(14) -0.0012(14)
O1 0.086(2) 0.084(2) 0.0548(16) -0.0097(13) -0.0056(14) -0.0222(16)
O2 0.110(3) 0.0676(18) 0.0577(16) 0.0044(14) -0.0069(16) -0.0226(17)
O3 0.0706(18) 0.0964(19) 0.0388(13) -0.0039(13) 0.0062(12) 0.0059(15)
O4 0.0670(19) 0.115(2) 0.0556(16) -0.0153(16) 0.0030(15) 0.0193(18)
Zn1 0.0596(2) 0.0624(2) 0.03556(18) 0.0003(2) 0.00070(14) -0.0014(3)
C23 0.066(3) 0.053(2) 0.055(2) -0.0055(16) 0.0116(19) -0.0006(18)
C25 0.059(3) 0.081(3) 0.059(2) 0.0042(19) 0.0003(19) 0.011(2)
C24 0.065(3) 0.083(3) 0.071(3) -0.008(2) 0.005(2) 0.019(2)
C22 0.088(3) 0.080(3) 0.060(2) -0.013(2) 0.014(2) -0.004(2)
N4 0.059(2) 0.079(2) 0.0391(16) -0.0037(14) 0.0022(14) 0.0053(16)
C26 0.072(3) 0.133(5) 0.075(3) 0.005(3) -0.014(2) 0.020(3)
O5 0.134(3) 0.105(4) 0.073(2) -0.0004(18) 0.002(2) 0.023(2)
C28 0.42(2) 0.264(14) 0.136(8) 0.063(9) -0.098(12) -0.229(14)
C27 0.350(14) 0.246(12) 0.106(6) -0.013(7) 0.019(8) -0.166(11)
O6 0.194(4) 0.113(3) 0.068(2) 0.007(2) 0.003(3) 0.017(3)

loop_
_atom_type_symbol
_atom_type_description
_atom_type_scat_dispersion_real
_atom_type_scat_dispersion_imag
_atom_type_scat_source
C C 0.0033 0.0016 'International Tables Vol C Tables 4.2.6.8 and 6.1.1.4'
H H 0.0000 0.0000 'International Tables Vol C Tables 4.2.6.8 and 6.1.1.4'
N N 0.0061 0.0033 'International Tables Vol C Tables 4.2.6.8 and 6.1.1.4'
O O 0.0106 0.0060 'International Tables Vol C Tables 4.2.6.8 and 6.1.1.4'
Zn Zn 0.2839 1.4301 'International Tables Vol C Tables 4.2.6.8 and 6.1.1.4'

loop_
_geom_angle_atom_site_label_1
_geom_angle_atom_site_label_2
_geom_angle_atom_site_label_3
_geom_angle
_geom_angle_site_symmetry_1
_geom_angle_site_symmetry_3
_geom_angle_publ_flag
O2 C1 O1 125.0(4) . . ?
O2 C1 C2 119.6(3) . . ?
O1 C1 C2 115.4(3) . . ?
C7 C2 C3 118.2(4) . . ?
C7 C2 C1 120.2(3) . . ?
C3 C2 C1 121.6(3) . . ?
C4 C3 C2 120.6(4) . . ?
C3 C4 C5 122.0(4) . . ?
C4 C5 C6 116.8(4) . . ?
C4 C5 C8 120.5(4) . . ?
C6 C5 C8 122.7(4) . . ?
C7 C6 C5 121.1(4) . . ?
C6 C7 C2 121.3(4) . . ?
O4 C9 O3 124.3(3) . . ?
O4 C9 C10 119.4(3) . . ?
O3 C9 C10 116.3(3) . . ?
C15 C10 C11 117.3(4) . . ?
C15 C10 C9 121.9(3) . . ?
C11 C10 C9 120.8(3) . . ?
C12 C11 C10 121.1(4) . . ?
C13 C12 C11 122.4(4) . . ?
C12 C13 C14 116.7(4) . . ?
C12 C13 C16 121.6(4) . . ?
C14 C13 C16 121.7(4) . . ?
C13 C14 C15 121.5(4) . . ?
C10 C15 C14 121.1(4) . . ?
N2 C18 C19 106.5(3) . . ?
N2 C18 C17 122.0(3) . . ?
C19 C18 C17 131.4(4) . . ?
C18 C19 C20 106.7(3) . . ?
N1 C20 C19 109.6(3) . . ?
N1 C20 C21 120.3(3) . . ?
C19 C20 C21 130.1(4) . . ?
C20 N1 N2 106.2(3) . . ?
C20 N1 Zn1 132.5(2) . . ?
N2 N1 Zn1 121.4(2) . . ?
C18 N2 N1 111.1(3) . . ?
C23 N3 N4 106.0(3) . . ?
C23 N3 Zn1 131.2(2) . . ?
N4 N3 Zn1 122.4(2) . . ?
C1 O1 Zn1 133.6(3) . . ?
C9 O3 Zn1 127.8(3) . . ?
O3 Zn1 O1 105.98(12) . . ?
O3 Zn1 N1 107.51(12) . . ?
O1 Zn1 N1 113.09(11) . . ?
O3 Zn1 N3 117.06(11) . . ?
O1 Zn1 N3 104.79(13) . . ?
N1 Zn1 N3 108.56(12) . . ?
N3 C23 C24 109.5(3) . . ?
N3 C23 C22 121.1(4) . . ?
C24 C23 C22 129.4(4) . . ?
N4 C25 C24 105.7(3) . . ?
N4 C25 C26 121.8(4) . . ?
C24 C25 C26 132.5(4) . . ?
C25 C24 C23 106.6(4) . . ?
C25 N4 N3 112.3(3) . . ?
C27 C28 O6 149.5(19) . . ?

loop_
_geom_bond_atom_site_label_1
_geom_bond_atom_site_label_2
_geom_bond_distance
_geom_bond_site_symmetry_2
_geom_bond_publ_flag
C1 O2 1.248(4) . ?
C1 O1 1.259(4) . ?
C1 C2 1.502(5) . ?
C2 C7 1.379(5) . ?
C2 C3 1.382(5) . ?
C3 C4 1.372(6) . ?
C4 C5 1.388(6) . ?
C5 C6 1.396(6) . ?
C5 C8 1.512(6) . ?
C6 C7 1.373(5) . ?
C9 O4 1.239(4) . ?
C9 O3 1.276(4) . ?
C9 C10 1.505(5) . ?
C10 C15 1.374(5) . ?
C10 C11 1.376(5) . ?
C11 C12 1.369(6) . ?
C12 C13 1.366(6) . ?
C13 C14 1.378(6) . ?
C13 C16 1.506(6) . ?
C14 C15 1.382(6) . ?
C17 C18 1.505(5) . ?
C18 N2 1.340(5) . ?
C18 C19 1.371(5) . ?
C19 C20 1.387(5) . ?
C20 N1 1.329(5) . ?
C20 C21 1.502(5) . ?
N1 N2 1.360(4) . ?
N1 Zn1 2.006(3) . ?
N3 C23 1.327(5) . ?
N3 N4 1.351(4) . ?
N3 Zn1 2.015(3) . ?
O1 Zn1 1.949(3) . ?
O3 Zn1 1.940(2) . ?
C23 C24 1.393(6) . ?
C23 C22 1.493(5) . ?
C25 N4 1.334(5) . ?
C25 C24 1.379(5) . ?
C25 C26 1.496(6) . ?
C28 C27 1.126(11) . ?
C28 O6 1.264(9) . ?
